data_4063879
loop_
_publ_author_name
'Wells, Kyle D.'
'McDonald, Robert'
'Ferguson, Michael J.'
'Cowie, Martin'

_publ_section_title
;
 Influences of N-Heterocyclic Carbene and PMe3Ligands on the Tautomerism
 between Methylene/Hydride and Bridging Methyl Complexes of Rh/Os and
 Unusual Examples of Ligand Deprotonation by the NHC Group
;
_journal_issue 10
_journal_name_full Organometallics
_journal_page_first 2654
_journal_paper_doi 10.1021/om1010066
_journal_volume 30
_journal_year 2011
_chemical_formula_moiety 'C60 H57 N2 O3 Os P4 Rh, 2(C F3 O3 S), 2(C H2 Cl2)'
_chemical_formula_sum 'C64 H61 Cl4 F6 N2 O9 Os P4 Rh S2'
_chemical_formula_weight 1739.06
_chemical_name_systematic
; 
 ? 
;
_space_group_IT_number 2
_symmetry_cell_setting triclinic
_symmetry_space_group_name_Hall '-P 1'
_symmetry_space_group_name_H-M 'P -1'
_atom_sites_solution_hydrogens geom
_atom_sites_solution_primary direct
_atom_sites_solution_secondary difmap
_audit_creation_method SHELXL-97
_cell_angle_alpha 87.0519(11)
_cell_angle_beta 71.6752(10)
_cell_angle_gamma 79.8666(10)
_cell_formula_units_Z 2
_cell_length_a 13.6192(10)
_cell_length_b 13.9648(10)
_cell_length_c 20.2106(14)
_cell_measurement_reflns_used 6432
_cell_measurement_temperature 193(2)
_cell_measurement_theta_max 26.36
_cell_measurement_theta_min 2.23
_cell_volume 3592.0(4)
_computing_cell_refinement 'Bruker SAINT (Bruker, 1997)'
_computing_data_collection 'Bruker SMART (Bruker, 1997)'
_computing_data_reduction 'Bruker SAINT (Bruker, 1997)'
_computing_molecular_graphics 'Bruker SHELXTL (Bruker, 1997)'
_computing_publication_material 'Bruker SHELXTL (Bruker, 1997)'
_computing_structure_refinement 'SHELXL-97 (Sheldrick, 1997)'
_computing_structure_solution 'SHELXS-97 (Sheldrick, 1990)'
_diffrn_ambient_temperature 193(2)
_diffrn_detector_area_resol_mean 8.192
_diffrn_measured_fraction_theta_full 0.989
_diffrn_measured_fraction_theta_max 0.989
_diffrn_measurement_device_type 'Bruker PLATFORM diffractometer/SMART 1000 CCD area detector'
_diffrn_measurement_method '\w scans'
_diffrn_radiation_monochromator graphite
_diffrn_radiation_source 'fine-focus sealed tube'
_diffrn_radiation_type MoK\a
_diffrn_radiation_wavelength 0.71073
_diffrn_reflns_av_R_equivalents 0.0228
_diffrn_reflns_av_sigmaI/netI 0.0357
_diffrn_reflns_limit_h_max 17
_diffrn_reflns_limit_h_min -17
_diffrn_reflns_limit_k_max 17
_diffrn_reflns_limit_k_min -17
_diffrn_reflns_limit_l_max 25
_diffrn_reflns_limit_l_min -25
_diffrn_reflns_number 27157
_diffrn_reflns_theta_full 26.41
_diffrn_reflns_theta_max 26.41
_diffrn_reflns_theta_min 1.06
_diffrn_standards_decay_% 0
_diffrn_standards_interval_time 0
_diffrn_standards_number 0
_exptl_absorpt_coefficient_mu 2.362
_exptl_absorpt_correction_T_max 0.6368
_exptl_absorpt_correction_T_min 0.3674
_exptl_absorpt_correction_type integration
_exptl_absorpt_process_details 'Bruker SHELXTL (Bruker, 1997)'
_exptl_crystal_colour yellow
_exptl_crystal_density_diffrn 1.608
_exptl_crystal_density_method 'not measured'
_exptl_crystal_description prism
_exptl_crystal_F_000 1732
_exptl_crystal_size_max 0.53
_exptl_crystal_size_mid 0.22
_exptl_crystal_size_min 0.21
_platon_squeeze_details
;
Attempts to refine peaks of residual electron density as solvent
dichloromethane chlorine or carbon atoms were unsuccessful.  The data were
corrected for disordered electron density through use of the SQUEEZE
procedure (Sluis, P. van der; Spek, A. L. Acta Crystallogr. 1990, A46,
194-201) as implemented in PLATON (Spek, A.L. Acta Crystallogr. 1990, A46,
C34.  PLATON - a multipurpose crystallographic tool.  Utrecht University,
Utrecht, The Netherlands).  A total solvent-accessible void volume of
661.5 cubic Angstroms with a total electron count of 102 was found in the
unit cell, consistent with four molecules of solvent dichloromethane in
the cell, or two molecules of dichloromethane per formula unit of the
complex dication.
;
_refine_diff_density_max 1.228
_refine_diff_density_min -0.889
_refine_diff_density_rms 0.092
_refine_ls_extinction_method none
_refine_ls_goodness_of_fit_ref 1.043
_refine_ls_hydrogen_treatment mixed
_refine_ls_matrix_type full
_refine_ls_number_parameters 798
_refine_ls_number_reflns 14577
_refine_ls_number_restraints 0
_refine_ls_restrained_S_all 1.043
_refine_ls_R_factor_all 0.0337
_refine_ls_R_factor_gt 0.0285
_refine_ls_shift/su_max 0.002
_refine_ls_shift/su_mean 0.000
_refine_ls_structure_factor_coef Fsqd
_refine_ls_weighting_details 'calc w=1/[\s^2^(Fo^2^)+(0.0437P)^2^+0.9563P] where P=(Fo^2^+2Fc^2^)/3'
_refine_ls_weighting_scheme calc
_refine_ls_wR_factor_gt 0.0739
_refine_ls_wR_factor_ref 0.0759
_reflns_number_gt 12962
_reflns_number_total 14577
_reflns_threshold_expression I>2\s(I)
_cod_data_source_file om1010066_si_003.cif
_cod_data_source_block 19b
_cod_depositor_comments
;
The following automatic conversions were performed:

'_symmetry_cell_setting' value 'Triclinic' changed to 'triclinic'
according to /home/saulius/struct/CIF-dictionaries/cif_core.dic
dictionary named 'cif_core.dic' version 2.4.1 from 2010-06-29.

Automatic conversion script
Id: cif_fix_values 1715 2011-07-08 13:25:40Z adriana 
;
_cod_database_code 4063879

loop_
_symmetry_equiv_pos_as_xyz
'x, y, z'
'-x, -y, -z'

loop_
_atom_site_label
_atom_site_type_symbol
_atom_site_fract_x
_atom_site_fract_y
_atom_site_fract_z
_atom_site_U_iso_or_equiv
_atom_site_adp_type
_atom_site_occupancy
_atom_site_symmetry_multiplicity
_atom_site_calc_flag
_atom_site_refinement_flags
_atom_site_disorder_assembly
_atom_site_disorder_group
Os Os 0.271292(8) 0.206623(8) 0.249691(6) 0.02035(4) Uani 1 1 d . . .
Rh Rh 0.073188(15) 0.333266(14) 0.261303(10) 0.01713(5) Uani 1 1 d . . .
H1 H 0.199(3) 0.290(3) 0.200(2) 0.055(12) Uiso 1 1 d . . .
P1 P 0.20326(6) 0.07380(5) 0.22100(4) 0.02160(15) Uani 1 1 d . . .
P2 P -0.00175(5) 0.20648(5) 0.23311(4) 0.02144(15) Uani 1 1 d . . .
P3 P 0.34141(5) 0.34182(5) 0.27424(4) 0.02010(14) Uani 1 1 d . . .
P4 P 0.13473(5) 0.47075(5) 0.28334(4) 0.01930(14) Uani 1 1 d . . .
O1 O 0.4631(2) 0.1486(2) 0.12120(14) 0.0528(7) Uani 1 1 d . . .
O2 O 0.3690(2) 0.07287(19) 0.34489(16) 0.0568(8) Uani 1 1 d . . .
O3 O 0.09817(16) 0.25570(15) 0.39105(10) 0.0291(5) Uani 1 1 d . . .
N1 N -0.12290(19) 0.46208(18) 0.25342(13) 0.0273(5) Uani 1 1 d . . .
N2 N -0.14579(18) 0.42705(18) 0.36123(13) 0.0257(5) Uani 1 1 d . . .
C1 C 0.3914(2) 0.1719(2) 0.16800(18) 0.0339(7) Uani 1 1 d . . .
C2 C 0.3343(3) 0.1227(2) 0.30901(18) 0.0336(7) Uani 1 1 d . . .
C3 C 0.1354(2) 0.25608(19) 0.33049(15) 0.0214(6) Uani 1 1 d . . .
C4 C -0.0752(2) 0.4109(2) 0.29703(15) 0.0230(6) Uani 1 1 d . . .
C5 C -0.2235(2) 0.5088(2) 0.29060(18) 0.0342(7) Uani 1 1 d . . .
C6 C -0.2373(2) 0.4867(2) 0.35786(18) 0.0330(7) Uani 1 1 d . . .
C7 C -0.0750(3) 0.4716(2) 0.17850(16) 0.0326(7) Uani 1 1 d . . .
H7A H -0.0622 0.5384 0.1677 0.039 Uiso 1 1 calc R . .
H7B H -0.1223 0.4563 0.1542 0.039 Uiso 1 1 calc R . .
H7C H -0.0083 0.4264 0.1632 0.039 Uiso 1 1 calc R . .
C8 C -0.2933(3) 0.5705(3) 0.2556(2) 0.0533(10) Uani 1 1 d . . .
H8A H -0.3643 0.5854 0.2885 0.064 Uiso 1 1 calc R . .
H8B H -0.2950 0.5355 0.2153 0.064 Uiso 1 1 calc R . .
H8C H -0.2664 0.6311 0.2400 0.064 Uiso 1 1 calc R . .
C9 C -0.3278(3) 0.5177(3) 0.4220(2) 0.0480(10) Uani 1 1 d . . .
H9A H -0.3078 0.5623 0.4495 0.058 Uiso 1 1 calc R . .
H9B H -0.3464 0.4604 0.4500 0.058 Uiso 1 1 calc R . .
H9C H -0.3882 0.5507 0.4084 0.058 Uiso 1 1 calc R . .
C10 C -0.1290(2) 0.3975(2) 0.42719(16) 0.0327(7) Uani 1 1 d . . .
H10A H -0.1385 0.4553 0.4556 0.039 Uiso 1 1 calc R . .
H10B H -0.0575 0.3616 0.4186 0.039 Uiso 1 1 calc R . .
H10C H -0.1795 0.3557 0.4520 0.039 Uiso 1 1 calc R . .
C11 C 0.3006(2) -0.0091(2) 0.15678(16) 0.0281(6) Uani 1 1 d . . .
C12 C 0.3758(3) -0.0721(2) 0.17869(19) 0.0376(8) Uani 1 1 d . . .
H12 H 0.3735 -0.0723 0.2262 0.045 Uiso 1 1 calc R . .
C13 C 0.4536(3) -0.1342(3) 0.1315(2) 0.0456(9) Uani 1 1 d . . .
H13 H 0.5041 -0.1773 0.1468 0.055 Uiso 1 1 calc R . .
C14 C 0.4584(3) -0.1341(3) 0.0626(2) 0.0552(11) Uani 1 1 d . . .
H14 H 0.5122 -0.1763 0.0300 0.066 Uiso 1 1 calc R . .
C15 C 0.3846(4) -0.0723(4) 0.0417(2) 0.0653(13) Uani 1 1 d . . .
H15 H 0.3868 -0.0727 -0.0057 0.078 Uiso 1 1 calc R . .
C16 C 0.3064(3) -0.0089(3) 0.08794(19) 0.0488(10) Uani 1 1 d . . .
H16 H 0.2569 0.0345 0.0719 0.059 Uiso 1 1 calc R . .
C20 C 0.1010(2) 0.1138(2) 0.18032(15) 0.0246(6) Uani 1 1 d . . .
H20A H 0.0698 0.0573 0.1742 0.030 Uiso 1 1 calc R . .
H20B H 0.1324 0.1406 0.1336 0.030 Uiso 1 1 calc R . .
C21 C 0.1500(2) -0.0077(2) 0.29119(17) 0.0281(6) Uani 1 1 d . . .
C22 C 0.1335(3) 0.0145(2) 0.36030(17) 0.0348(7) Uani 1 1 d . . .
H22 H 0.1487 0.0742 0.3717 0.042 Uiso 1 1 calc R . .
C23 C 0.0949(3) -0.0497(3) 0.4130(2) 0.0444(9) Uani 1 1 d . . .
H23 H 0.0851 -0.0343 0.4602 0.053 Uiso 1 1 calc R . .
C24 C 0.0709(3) -0.1355(3) 0.3969(2) 0.0550(11) Uani 1 1 d . . .
H24 H 0.0434 -0.1790 0.4329 0.066 Uiso 1 1 calc R . .
C25 C 0.0869(3) -0.1580(3) 0.3287(2) 0.0559(11) Uani 1 1 d . . .
H25 H 0.0714 -0.2177 0.3175 0.067 Uiso 1 1 calc R . .
C26 C 0.1255(3) -0.0944(3) 0.2756(2) 0.0414(8) Uani 1 1 d . . .
H26 H 0.1352 -0.1103 0.2286 0.050 Uiso 1 1 calc R . .
C30 C 0.2388(2) 0.4375(2) 0.32382(15) 0.0221(6) Uani 1 1 d . . .
H30A H 0.2700 0.4956 0.3265 0.027 Uiso 1 1 calc R . .
H30B H 0.2085 0.4147 0.3719 0.027 Uiso 1 1 calc R . .
C31 C -0.0813(2) 0.1383(2) 0.30254(16) 0.0275(6) Uani 1 1 d . . .
C32 C -0.1080(3) 0.1654(3) 0.37156(17) 0.0357(7) Uani 1 1 d . . .
H32 H -0.0818 0.2186 0.3834 0.043 Uiso 1 1 calc R . .
C33 C -0.1731(3) 0.1155(3) 0.4239(2) 0.0472(9) Uani 1 1 d . . .
H33 H -0.1924 0.1356 0.4711 0.057 Uiso 1 1 calc R . .
C34 C -0.2089(3) 0.0376(3) 0.4070(2) 0.0559(11) Uani 1 1 d . . .
H34 H -0.2522 0.0028 0.4427 0.067 Uiso 1 1 calc R . .
C35 C -0.1824(3) 0.0092(3) 0.3383(3) 0.0567(11) Uani 1 1 d . . .
H35 H -0.2075 -0.0451 0.3269 0.068 Uiso 1 1 calc R . .
C36 C -0.1195(3) 0.0595(3) 0.2861(2) 0.0409(8) Uani 1 1 d . . .
H36 H -0.1022 0.0403 0.2388 0.049 Uiso 1 1 calc R . .
C41 C -0.0895(2) 0.2426(2) 0.18074(17) 0.0275(6) Uani 1 1 d . . .
C42 C -0.1950(2) 0.2808(2) 0.21590(19) 0.0355(7) Uani 1 1 d . . .
H42 H -0.2192 0.2840 0.2654 0.043 Uiso 1 1 calc R . .
C43 C -0.2635(3) 0.3137(3) 0.1784(2) 0.0466(9) Uani 1 1 d . . .
H43 H -0.3346 0.3397 0.2022 0.056 Uiso 1 1 calc R . .
C44 C -0.2287(3) 0.3091(3) 0.1063(2) 0.0533(10) Uani 1 1 d . . .
H44 H -0.2758 0.3325 0.0808 0.064 Uiso 1 1 calc R . .
C45 C -0.1270(3) 0.2710(3) 0.0717(2) 0.0509(10) Uani 1 1 d . . .
H45 H -0.1039 0.2671 0.0223 0.061 Uiso 1 1 calc R . .
C46 C -0.0563(3) 0.2375(2) 0.10865(18) 0.0353(7) Uani 1 1 d . . .
H46 H 0.0145 0.2113 0.0842 0.042 Uiso 1 1 calc R . .
C51 C 0.4291(2) 0.3100(2) 0.32752(16) 0.0251(6) Uani 1 1 d . . .
C52 C 0.5150(2) 0.2365(2) 0.30233(18) 0.0329(7) Uani 1 1 d . . .
H52 H 0.5250 0.2041 0.2599 0.039 Uiso 1 1 calc R . .
C53 C 0.5853(3) 0.2107(3) 0.33904(19) 0.0409(8) Uani 1 1 d . . .
H53 H 0.6431 0.1597 0.3222 0.049 Uiso 1 1 calc R . .
C54 C 0.5730(3) 0.2580(3) 0.3996(2) 0.0478(10) Uani 1 1 d . . .
H54 H 0.6219 0.2396 0.4246 0.057 Uiso 1 1 calc R . .
C55 C 0.4903(3) 0.3316(3) 0.4239(2) 0.0533(11) Uani 1 1 d . . .
H55 H 0.4823 0.3652 0.4655 0.064 Uiso 1 1 calc R . .
C56 C 0.4175(3) 0.3577(3) 0.38790(18) 0.0393(8) Uani 1 1 d . . .
H56 H 0.3597 0.4086 0.4052 0.047 Uiso 1 1 calc R . .
C61 C 0.4189(2) 0.4064(2) 0.20190(15) 0.0252(6) Uani 1 1 d . . .
C62 C 0.4297(3) 0.3874(2) 0.13295(17) 0.0327(7) Uani 1 1 d . . .
H62 H 0.3938 0.3406 0.1224 0.039 Uiso 1 1 calc R . .
C63 C 0.4932(3) 0.4368(3) 0.07907(18) 0.0431(9) Uani 1 1 d . . .
H63 H 0.5030 0.4214 0.0319 0.052 Uiso 1 1 calc R . .
C64 C 0.5415(3) 0.5074(3) 0.0941(2) 0.0452(9) Uani 1 1 d . . .
H64 H 0.5845 0.5410 0.0573 0.054 Uiso 1 1 calc R . .
C65 C 0.5277(3) 0.5300(3) 0.16258(19) 0.0383(8) Uani 1 1 d . . .
H65 H 0.5590 0.5808 0.1727 0.046 Uiso 1 1 calc R . .
C66 C 0.4687(2) 0.4788(2) 0.21642(18) 0.0319(7) Uani 1 1 d . . .
H66 H 0.4618 0.4928 0.2633 0.038 Uiso 1 1 calc R . .
C71 C 0.1881(2) 0.5447(2) 0.20837(15) 0.0236(6) Uani 1 1 d . . .
C72 C 0.1908(2) 0.5200(2) 0.14227(16) 0.0319(7) Uani 1 1 d . . .
H72 H 0.1662 0.4628 0.1355 0.038 Uiso 1 1 calc R . .
C73 C 0.2293(3) 0.5786(3) 0.08580(19) 0.0441(9) Uani 1 1 d . . .
H73 H 0.2300 0.5620 0.0406 0.053 Uiso 1 1 calc R . .
C74 C 0.2667(3) 0.6610(3) 0.0951(2) 0.0474(9) Uani 1 1 d . . .
H74 H 0.2932 0.7010 0.0564 0.057 Uiso 1 1 calc R . .
C75 C 0.2656(3) 0.6852(3) 0.1610(2) 0.0443(9) Uani 1 1 d . . .
H75 H 0.2920 0.7416 0.1672 0.053 Uiso 1 1 calc R . .
C76 C 0.2263(3) 0.6278(2) 0.21765(18) 0.0341(7) Uani 1 1 d . . .
H76 H 0.2254 0.6449 0.2628 0.041 Uiso 1 1 calc R . .
C81 C 0.0393(2) 0.5610(2) 0.34347(15) 0.0241(6) Uani 1 1 d . . .
C82 C -0.0362(2) 0.6196(2) 0.31877(18) 0.0315(7) Uani 1 1 d . . .
H82 H -0.0331 0.6148 0.2714 0.038 Uiso 1 1 calc R . .
C83 C -0.1153(3) 0.6846(3) 0.3631(2) 0.0440(9) Uani 1 1 d . . .
H83 H -0.1666 0.7239 0.3461 0.053 Uiso 1 1 calc R . .
C84 C -0.1198(3) 0.6925(3) 0.4314(2) 0.0474(9) Uani 1 1 d . . .
H84 H -0.1747 0.7365 0.4618 0.057 Uiso 1 1 calc R . .
C85 C -0.0445(3) 0.6365(3) 0.45573(19) 0.0456(9) Uani 1 1 d . . .
H85 H -0.0471 0.6428 0.5029 0.055 Uiso 1 1 calc R . .
C86 C 0.0353(3) 0.5709(2) 0.41195(17) 0.0342(7) Uani 1 1 d . . .
H86 H 0.0871 0.5329 0.4291 0.041 Uiso 1 1 calc R . .
S1 S 0.35889(7) 0.66002(7) 0.40181(5) 0.0400(2) Uani 1 1 d . . .
F91 F 0.3388(3) 0.8363(2) 0.3540(2) 0.1190(14) Uani 1 1 d . . .
F92 F 0.4912(3) 0.7690(3) 0.3350(3) 0.164(2) Uani 1 1 d . . .
F93 F 0.4051(5) 0.7254(3) 0.2761(2) 0.176(2) Uani 1 1 d . . .
O91 O 0.4459(3) 0.5812(3) 0.3781(2) 0.0910(12) Uani 1 1 d . . .
O92 O 0.2677(3) 0.6393(3) 0.3913(2) 0.0897(12) Uani 1 1 d . . .
O93 O 0.3467(4) 0.7004(3) 0.46582(17) 0.1016(14) Uani 1 1 d . . .
C91 C 0.3980(4) 0.7528(3) 0.3396(3) 0.0692(13) Uani 1 1 d . . .
S2A S 0.22834(13) 0.28612(12) 0.02294(8) 0.0360(3) Uani 0.70 1 d P A 1
S2B S 0.2514(4) 0.2790(4) -0.0128(3) 0.0585(11) Uani 0.30 1 d P A 2
F94 F 0.1964(3) 0.4470(2) -0.0493(2) 0.1032(12) Uani 1 1 d . . .
F95 F 0.0986(3) 0.3450(3) -0.0516(2) 0.1130(13) Uani 1 1 d . . .
F96A F 0.2568(5) 0.3233(5) -0.1093(3) 0.127(2) Uiso 0.70 1 d P A 1
F96B F 0.0906(8) 0.4115(8) 0.0391(5) 0.086(3) Uiso 0.30 1 d P A 2
O94 O 0.2187(3) 0.1902(2) 0.00904(18) 0.0832(11) Uani 1 1 d . . .
O95 O 0.3258(2) 0.3115(3) 0.01668(18) 0.0730(9) Uani 1 1 d . . .
O96A O 0.1478(3) 0.3254(3) 0.08249(19) 0.0445(8) Uiso 0.70 1 d P A 1
O96B O 0.3100(9) 0.2783(8) -0.1012(6) 0.064(3) Uiso 0.30 1 d P A 2
C92A C 0.1958(6) 0.3496(6) -0.0485(4) 0.0663(19) Uiso 0.70 1 d P A 1
C92B C 0.1533(9) 0.3787(9) -0.0274(6) 0.031(2) Uiso 0.30 1 d P A 2

loop_
_atom_site_aniso_label
_atom_site_aniso_U_11
_atom_site_aniso_U_22
_atom_site_aniso_U_33
_atom_site_aniso_U_23
_atom_site_aniso_U_13
_atom_site_aniso_U_12
Os 0.01880(6) 0.01892(6) 0.02171(7) -0.00215(4) -0.00499(4) -0.00068(4)
Rh 0.01721(10) 0.01620(11) 0.01760(11) -0.00125(8) -0.00509(8) -0.00203(8)
P1 0.0213(3) 0.0179(3) 0.0230(4) -0.0033(3) -0.0040(3) -0.0008(3)
P2 0.0200(3) 0.0194(4) 0.0247(4) -0.0024(3) -0.0063(3) -0.0031(3)
P3 0.0183(3) 0.0209(4) 0.0208(4) -0.0006(3) -0.0064(3) -0.0016(3)
P4 0.0195(3) 0.0174(3) 0.0207(4) -0.0018(3) -0.0065(3) -0.0012(3)
O1 0.0383(14) 0.0519(16) 0.0502(16) -0.0168(13) 0.0135(12) -0.0061(12)
O2 0.0641(18) 0.0409(15) 0.082(2) 0.0211(14) -0.0495(17) -0.0075(13)
O3 0.0317(11) 0.0297(11) 0.0216(11) -0.0016(9) -0.0066(9) 0.0036(9)
N1 0.0246(12) 0.0277(13) 0.0289(14) -0.0038(11) -0.0095(10) 0.0008(10)
N2 0.0215(12) 0.0246(13) 0.0281(13) -0.0028(10) -0.0041(10) -0.0015(10)
C1 0.0296(16) 0.0295(17) 0.0394(19) -0.0056(14) -0.0054(15) -0.0047(13)
C2 0.0347(17) 0.0247(16) 0.0437(19) 0.0008(14) -0.0161(15) -0.0038(13)
C3 0.0207(13) 0.0161(13) 0.0273(16) -0.0004(11) -0.0074(11) -0.0024(10)
C4 0.0215(14) 0.0200(14) 0.0281(15) -0.0025(11) -0.0089(12) -0.0018(11)
C5 0.0239(15) 0.0346(18) 0.044(2) -0.0048(15) -0.0138(14) 0.0042(13)
C6 0.0222(15) 0.0345(17) 0.0403(19) -0.0053(14) -0.0088(13) 0.0003(13)
C7 0.0375(17) 0.0314(17) 0.0306(17) 0.0026(13) -0.0145(14) -0.0038(13)
C8 0.041(2) 0.056(2) 0.058(3) 0.003(2) -0.0218(19) 0.0155(18)
C9 0.0267(17) 0.058(2) 0.047(2) -0.0078(18) -0.0020(15) 0.0096(16)
C10 0.0300(16) 0.0375(18) 0.0273(16) -0.0029(14) -0.0067(13) -0.0004(13)
C11 0.0248(15) 0.0208(14) 0.0332(17) -0.0068(12) -0.0014(12) -0.0018(11)
C12 0.0366(18) 0.0291(17) 0.0400(19) -0.0032(14) -0.0066(15) 0.0038(14)
C13 0.0360(19) 0.0326(19) 0.059(3) -0.0053(17) -0.0079(17) 0.0062(15)
C14 0.046(2) 0.047(2) 0.056(3) -0.020(2) 0.0030(19) 0.0085(18)
C15 0.065(3) 0.079(3) 0.034(2) -0.020(2) -0.0052(19) 0.021(2)
C16 0.049(2) 0.052(2) 0.035(2) -0.0122(17) -0.0086(17) 0.0144(18)
C20 0.0248(14) 0.0217(14) 0.0271(15) -0.0040(12) -0.0089(12) -0.0005(11)
C21 0.0249(15) 0.0198(14) 0.0361(17) 0.0011(12) -0.0066(13) -0.0004(11)
C22 0.0390(18) 0.0274(17) 0.0329(18) 0.0030(14) -0.0057(14) -0.0028(14)
C23 0.051(2) 0.036(2) 0.0359(19) 0.0077(15) -0.0031(16) -0.0016(16)
C24 0.055(2) 0.045(2) 0.055(3) 0.0197(19) -0.002(2) -0.0141(19)
C25 0.059(3) 0.033(2) 0.072(3) 0.0067(19) -0.009(2) -0.0220(18)
C26 0.044(2) 0.0353(19) 0.044(2) -0.0013(15) -0.0077(16) -0.0152(15)
C30 0.0204(13) 0.0216(14) 0.0254(15) -0.0022(11) -0.0095(11) -0.0011(11)
C31 0.0212(14) 0.0247(15) 0.0330(17) 0.0011(13) -0.0053(12) -0.0005(11)
C32 0.0302(17) 0.0406(19) 0.0340(18) 0.0019(15) -0.0072(14) -0.0054(14)
C33 0.0363(19) 0.063(3) 0.036(2) 0.0140(18) -0.0050(15) -0.0058(18)
C34 0.038(2) 0.049(2) 0.067(3) 0.022(2) 0.0005(19) -0.0100(18)
C35 0.044(2) 0.035(2) 0.082(3) 0.001(2) -0.001(2) -0.0167(17)
C36 0.0351(18) 0.0347(19) 0.049(2) -0.0068(16) -0.0033(16) -0.0123(15)
C41 0.0274(15) 0.0220(15) 0.0374(17) -0.0001(13) -0.0156(13) -0.0056(12)
C42 0.0267(16) 0.0347(18) 0.046(2) 0.0019(15) -0.0134(14) -0.0052(13)
C43 0.0307(18) 0.045(2) 0.069(3) 0.0069(19) -0.0241(18) -0.0057(15)
C44 0.046(2) 0.058(3) 0.070(3) 0.011(2) -0.038(2) -0.0099(19)
C45 0.056(2) 0.063(3) 0.042(2) 0.0023(19) -0.0280(19) -0.008(2)
C46 0.0332(17) 0.0393(19) 0.0364(18) -0.0009(15) -0.0159(14) -0.0037(14)
C51 0.0214(14) 0.0270(15) 0.0278(15) 0.0020(12) -0.0095(12) -0.0038(11)
C52 0.0250(15) 0.0370(18) 0.0348(18) -0.0046(14) -0.0100(13) 0.0022(13)
C53 0.0263(16) 0.047(2) 0.047(2) -0.0017(17) -0.0141(15) 0.0040(14)
C54 0.0346(19) 0.066(3) 0.048(2) 0.0005(19) -0.0262(17) 0.0041(17)
C55 0.045(2) 0.074(3) 0.044(2) -0.014(2) -0.0264(18) 0.009(2)
C56 0.0339(18) 0.050(2) 0.0343(18) -0.0074(16) -0.0173(15) 0.0079(15)
C61 0.0218(14) 0.0269(15) 0.0264(15) 0.0039(12) -0.0087(12) -0.0020(11)
C62 0.0353(17) 0.0339(17) 0.0292(17) 0.0045(13) -0.0114(14) -0.0059(14)
C63 0.045(2) 0.056(2) 0.0267(17) 0.0095(16) -0.0081(15) -0.0108(17)
C64 0.0324(18) 0.057(2) 0.045(2) 0.0230(18) -0.0098(16) -0.0138(17)
C65 0.0290(17) 0.044(2) 0.048(2) 0.0133(16) -0.0174(15) -0.0154(15)
C66 0.0270(16) 0.0343(17) 0.0366(18) 0.0032(14) -0.0116(13) -0.0084(13)
C71 0.0222(14) 0.0214(14) 0.0266(15) 0.0035(12) -0.0092(11) 0.0000(11)
C72 0.0325(17) 0.0333(17) 0.0297(17) 0.0004(13) -0.0089(13) -0.0067(13)
C73 0.054(2) 0.049(2) 0.0282(18) 0.0070(16) -0.0110(16) -0.0118(18)
C74 0.052(2) 0.041(2) 0.043(2) 0.0177(17) -0.0066(17) -0.0132(17)
C75 0.051(2) 0.0318(19) 0.050(2) 0.0083(16) -0.0121(18) -0.0167(16)
C76 0.0415(19) 0.0277(17) 0.0355(18) 0.0023(14) -0.0131(15) -0.0107(14)
C81 0.0242(14) 0.0185(14) 0.0289(15) -0.0051(12) -0.0068(12) -0.0032(11)
C82 0.0299(16) 0.0239(15) 0.0407(18) -0.0061(13) -0.0130(14) 0.0015(12)
C83 0.0315(18) 0.0325(19) 0.066(3) -0.0107(17) -0.0165(17) 0.0066(14)
C84 0.0377(19) 0.040(2) 0.053(2) -0.0196(18) 0.0000(17) 0.0043(16)
C85 0.048(2) 0.048(2) 0.0332(19) -0.0167(16) -0.0033(16) -0.0013(17)
C86 0.0329(17) 0.0361(18) 0.0308(17) -0.0075(14) -0.0087(14) 0.0010(14)
S1 0.0439(5) 0.0423(5) 0.0374(5) 0.0048(4) -0.0152(4) -0.0130(4)
F91 0.122(3) 0.0499(18) 0.154(3) 0.032(2) -0.021(3) 0.0173(18)
F92 0.073(2) 0.106(3) 0.266(6) 0.059(3) 0.017(3) -0.041(2)
F93 0.329(8) 0.134(4) 0.061(2) 0.036(2) -0.042(3) -0.074(4)
O91 0.079(2) 0.058(2) 0.118(3) 0.016(2) -0.019(2) 0.0104(18)
O92 0.076(2) 0.098(3) 0.113(3) -0.015(2) -0.039(2) -0.039(2)
O93 0.157(4) 0.118(3) 0.0440(19) -0.007(2) -0.025(2) -0.068(3)
C91 0.075(3) 0.052(3) 0.063(3) 0.009(2) -0.005(2) 0.001(2)
S2A 0.0406(8) 0.0347(7) 0.0279(7) 0.0035(7) -0.0055(7) -0.0041(6)
S2B 0.049(3) 0.052(2) 0.072(3) 0.004(3) -0.024(3) 0.0058(19)
F94 0.138(3) 0.068(2) 0.141(3) 0.047(2) -0.089(3) -0.043(2)
F95 0.131(3) 0.122(3) 0.138(3) 0.039(2) -0.102(3) -0.060(2)
O94 0.121(3) 0.0489(19) 0.068(2) 0.0059(16) -0.010(2) -0.0207(19)
O95 0.060(2) 0.084(2) 0.082(2) 0.0095(19) -0.0315(18) -0.0158(17)

loop_
_atom_type_symbol
_atom_type_description
_atom_type_scat_dispersion_real
_atom_type_scat_dispersion_imag
_atom_type_scat_source
C C 0.0033 0.0016 'International Tables Vol C Tables 4.2.6.8 and 6.1.1.4'
H H 0.0000 0.0000 'International Tables Vol C Tables 4.2.6.8 and 6.1.1.4'
N N 0.0061 0.0033 'International Tables Vol C Tables 4.2.6.8 and 6.1.1.4'
O O 0.0106 0.0060 'International Tables Vol C Tables 4.2.6.8 and 6.1.1.4'
F F 0.0171 0.0103 'International Tables Vol C Tables 4.2.6.8 and 6.1.1.4'
P P 0.1023 0.0942 'International Tables Vol C Tables 4.2.6.8 and 6.1.1.4'
S S 0.1246 0.1234 'International Tables Vol C Tables 4.2.6.8 and 6.1.1.4'
Cl Cl 0.1484 0.1585 'International Tables Vol C Tables 4.2.6.8 and 6.1.1.4'
Rh Rh -1.1178 0.9187 'International Tables Vol C Tables 4.2.6.8 and 6.1.1.4'
Os Os -1.2165 7.6030 'International Tables Vol C Tables 4.2.6.8 and 6.1.1.4'

loop_
_geom_angle_atom_site_label_1
_geom_angle_atom_site_label_2
_geom_angle_atom_site_label_3
_geom_angle
C2 Os C1 92.73(14)
C2 Os C3 93.82(13)
C1 Os C3 173.39(13)
C2 Os P1 89.89(10)
C1 Os P1 87.02(10)
C3 Os P1 93.90(8)
C2 Os P3 91.60(10)
C1 Os P3 91.52(10)
C3 Os P3 87.40(8)
P1 Os P3 177.96(2)
C3 Rh C4 118.67(11)
C3 Rh P4 90.10(8)
C4 Rh P4 87.71(8)
C3 Rh P2 96.23(8)
C4 Rh P2 87.65(8)
P4 Rh P2 173.41(3)
Os H1 Rh 106(2)
C21 P1 C11 102.65(14)
C21 P1 C20 106.25(14)
C11 P1 C20 103.50(14)
C21 P1 Os 117.46(11)
C11 P1 Os 113.35(10)
C20 P1 Os 112.27(10)
C31 P2 C41 101.15(14)
C31 P2 C20 104.45(14)
C41 P2 C20 104.26(14)
C31 P2 Rh 119.81(10)
C41 P2 Rh 115.32(10)
C20 P2 Rh 110.20(10)
C61 P3 C30 103.71(14)
C61 P3 C51 102.44(13)
C30 P3 C51 104.50(13)
C61 P3 Os 118.77(10)
C30 P3 Os 112.26(9)
C51 P3 Os 113.62(10)
C71 P4 C81 102.11(13)
C71 P4 C30 105.69(13)
C81 P4 C30 103.51(13)
C71 P4 Rh 116.40(10)
C81 P4 Rh 116.43(9)
C30 P4 Rh 111.29(9)
C4 N1 C5 110.7(3)
C4 N1 C7 125.2(2)
C5 N1 C7 124.1(3)
C4 N2 C6 111.0(3)
C4 N2 C10 126.8(2)
C6 N2 C10 121.9(3)
O1 C1 Os 177.5(3)
O2 C2 Os 178.3(3)
O3 C3 Rh 126.8(2)
O3 C3 Os 143.1(2)
Rh C3 Os 89.93(11)
N2 C4 N1 104.7(2)
N2 C4 Rh 133.4(2)
N1 C4 Rh 121.9(2)
C6 C5 N1 106.6(3)
C6 C5 C8 131.3(3)
N1 C5 C8 122.1(3)
C5 C6 N2 107.0(3)
C5 C6 C9 131.0(3)
N2 C6 C9 122.0(3)
C16 C11 C12 118.9(3)
C16 C11 P1 123.2(3)
C12 C11 P1 117.8(2)
C13 C12 C11 120.1(3)
C14 C13 C12 120.6(4)
C15 C14 C13 118.9(3)
C14 C15 C16 121.6(4)
C11 C16 C15 119.9(4)
P1 C20 P2 111.32(15)
C22 C21 C26 118.8(3)
C22 C21 P1 121.5(2)
C26 C21 P1 119.7(3)
C21 C22 C23 120.6(3)
C24 C23 C22 120.0(4)
C25 C24 C23 119.7(4)
C24 C25 C26 120.7(4)
C21 C26 C25 120.1(4)
P3 C30 P4 111.26(15)
C32 C31 C36 118.9(3)
C32 C31 P2 121.2(2)
C36 C31 P2 119.8(3)
C31 C32 C33 120.6(3)
C34 C33 C32 119.7(4)
C33 C34 C35 120.4(4)
C34 C35 C36 120.1(4)
C35 C36 C31 120.2(4)
C46 C41 C42 119.1(3)
C46 C41 P2 123.2(2)
C42 C41 P2 117.7(2)
C43 C42 C41 120.0(3)
C42 C43 C44 120.2(4)
C45 C44 C43 120.3(4)
C44 C45 C46 120.4(4)
C41 C46 C45 120.0(3)
C56 C51 C52 119.2(3)
C56 C51 P3 123.7(2)
C52 C51 P3 117.0(2)
C53 C52 C51 119.9(3)
C54 C53 C52 120.7(3)
C55 C54 C53 119.8(3)
C54 C55 C56 120.2(4)
C51 C56 C55 120.2(3)
C62 C61 C66 119.0(3)
C62 C61 P3 122.4(2)
C66 C61 P3 118.6(2)
C61 C62 C63 120.2(3)
C64 C63 C62 120.1(3)
C63 C64 C65 120.3(3)
C64 C65 C66 120.2(3)
C65 C66 C61 120.1(3)
C72 C71 C76 119.6(3)
C72 C71 P4 120.9(2)
C76 C71 P4 119.5(2)
C71 C72 C73 120.2(3)
C74 C73 C72 120.1(3)
C73 C74 C75 119.9(3)
C76 C75 C74 120.4(3)
C75 C76 C71 119.8(3)
C86 C81 C82 119.0(3)
C86 C81 P4 123.6(2)
C82 C81 P4 117.3(2)
C83 C82 C81 120.3(3)
C84 C83 C82 120.2(3)
C83 C84 C85 119.9(3)
C84 C85 C86 120.6(3)
C81 C86 C85 120.0(3)
O93 S1 O92 116.4(3)
O93 S1 O91 115.7(3)
O92 S1 O91 111.6(2)
O93 S1 C91 104.9(2)
O92 S1 C91 104.2(3)
O91 S1 C91 102.0(2)
F91 C91 F92 104.6(5)
F91 C91 F93 109.7(5)
F92 C91 F93 105.2(5)
F91 C91 S1 114.5(4)
F92 C91 S1 111.6(4)
F93 C91 S1 110.8(4)
O95 S2A O96A 113.7(2)
O95 S2A O94 121.7(3)
O96A S2A O94 111.3(2)
O95 S2A C92A 102.2(3)
O96A S2A C92A 104.6(3)
O94 S2A C92A 100.3(3)
O94 S2B O95 118.5(4)
O94 S2B O96B 110.3(5)
O95 S2B O96B 105.2(5)
O94 S2B C92B 117.3(5)
O95 S2B C92B 113.3(5)
O96B S2B C92B 86.5(6)
F96A C92A F95 104.0(7)
F96A C92A F94 102.2(6)
F95 C92A F94 102.9(6)
F96A C92A S2A 116.1(6)
F95 C92A S2A 115.1(5)
F94 C92A S2A 114.7(5)
F95 C92B F94 126.5(10)
F95 C92B F96B 106.0(10)
F94 C92B F96B 101.4(9)
F95 C92B S2B 107.8(8)
F94 C92B S2B 108.0(8)
F96B C92B S2B 105.2(8)

loop_
_geom_bond_atom_site_label_1
_geom_bond_atom_site_label_2
_geom_bond_distance
Os C2 1.923(3)
Os C1 1.934(3)
Os C3 2.082(3)
Os P1 2.3851(7)
Os P3 2.3982(7)
Rh C3 2.026(3)
Rh C4 2.043(3)
Rh P4 2.3401(7)
Rh P2 2.3678(7)
P1 C21 1.820(3)
P1 C11 1.821(3)
P1 C20 1.824(3)
P2 C31 1.822(3)
P2 C41 1.826(3)
P2 C20 1.827(3)
P3 C61 1.815(3)
P3 C30 1.828(3)
P3 C51 1.832(3)
P4 C71 1.816(3)
P4 C81 1.828(3)
P4 C30 1.832(3)
O1 C1 1.137(4)
O2 C2 1.132(4)
O3 C3 1.169(3)
N1 C4 1.357(4)
N1 C5 1.398(4)
N1 C7 1.458(4)
N2 C4 1.352(4)
N2 C6 1.390(4)
N2 C10 1.450(4)
C5 C6 1.340(5)
C5 C8 1.490(5)
C6 C9 1.501(4)
C11 C16 1.368(5)
C11 C12 1.396(5)
C12 C13 1.382(5)
C13 C14 1.373(6)
C14 C15 1.362(6)
C15 C16 1.384(5)
C21 C22 1.386(5)
C21 C26 1.387(4)
C22 C23 1.390(5)
C23 C24 1.377(6)
C24 C25 1.371(6)
C25 C26 1.387(5)
C31 C32 1.381(5)
C31 C36 1.392(4)
C32 C33 1.393(5)
C33 C34 1.367(6)
C34 C35 1.380(6)
C35 C36 1.382(5)
C41 C46 1.385(5)
C41 C42 1.407(4)
C42 C43 1.383(5)
C43 C44 1.385(6)
C44 C45 1.364(6)
C45 C46 1.399(5)
C51 C56 1.372(4)
C51 C52 1.392(4)
C52 C53 1.377(4)
C53 C54 1.370(5)
C54 C55 1.365(5)
C55 C56 1.395(5)
C61 C62 1.389(4)
C61 C66 1.401(4)
C62 C63 1.396(5)
C63 C64 1.373(5)
C64 C65 1.382(5)
C65 C66 1.383(5)
C71 C72 1.384(4)
C71 C76 1.397(4)
C72 C73 1.388(5)
C73 C74 1.381(5)
C74 C75 1.385(6)
C75 C76 1.383(5)
C81 C86 1.381(4)
C81 C82 1.400(4)
C82 C83 1.386(4)
C83 C84 1.371(6)
C84 C85 1.380(6)
C85 C86 1.389(4)
S1 O93 1.388(3)
S1 O92 1.403(3)
S1 O91 1.444(3)
S1 C91 1.788(5)
F91 C91 1.286(5)
F92 C91 1.303(7)
F93 C91 1.327(6)
S2A O95 1.400(4)
S2A O96A 1.407(4)
S2A O94 1.419(4)
S2A C92A 1.789(8)
S2B O94 1.395(6)
S2B O95 1.469(6)
S2B O96B 1.711(12)
S2B C92B 1.832(13)
F94 C92B 1.201(11)
F94 C92A 1.361(8)
F95 C92B 1.180(11)
F95 C92A 1.358(8)
F96A C92A 1.278(9)
F96B C92B 1.395(15)

loop_
_geom_torsion_atom_site_label_1
_geom_torsion_atom_site_label_2
_geom_torsion_atom_site_label_3
_geom_torsion_atom_site_label_4
_geom_torsion
C2 Os P1 C21 41.10(15)
C1 Os P1 C21 133.84(15)
C3 Os P1 C21 -52.72(13)
P3 Os P1 C21 178(17)
C2 Os P1 C11 -78.44(15)
C1 Os P1 C11 14.30(15)
C3 Os P1 C11 -172.27(14)
P3 Os P1 C11 58.6(7)
C2 Os P1 C20 164.71(15)
C1 Os P1 C20 -102.55(15)
C3 Os P1 C20 70.89(13)
P3 Os P1 C20 -58.3(7)
C3 Rh P2 C31 49.14(14)
C4 Rh P2 C31 -69.45(14)
P4 Rh P2 C31 -114.7(2)
C3 Rh P2 C41 170.31(14)
C4 Rh P2 C41 51.72(14)
P4 Rh P2 C41 6.5(3)
C3 Rh P2 C20 -72.01(13)
C4 Rh P2 C20 169.40(13)
P4 Rh P2 C20 124.1(2)
C2 Os P3 C61 125.87(15)
C1 Os P3 C61 33.09(15)
C3 Os P3 C61 -140.38(13)
P1 Os P3 C61 -11.1(7)
C2 Os P3 C30 -113.00(14)
C1 Os P3 C30 154.22(14)
C3 Os P3 C30 -19.25(13)
P1 Os P3 C30 110.0(7)
C2 Os P3 C51 5.31(14)
C1 Os P3 C51 -87.46(15)
C3 Os P3 C51 99.07(13)
P1 Os P3 C51 -131.7(6)
C3 Rh P4 C71 139.93(13)
C4 Rh P4 C71 -101.38(13)
P2 Rh P4 C71 -56.1(3)
C3 Rh P4 C81 -99.51(14)
C4 Rh P4 C81 19.18(14)
P2 Rh P4 C81 64.4(3)
C3 Rh P4 C30 18.77(13)
C4 Rh P4 C30 137.46(13)
P2 Rh P4 C30 -177.3(2)
C2 Os C1 O1 20(7)
C3 Os C1 O1 -168(7)
P1 Os C1 O1 -70(7)
P3 Os C1 O1 111(7)
C1 Os C2 O2 -147(11)
C3 Os C2 O2 34(11)
P1 Os C2 O2 -60(11)
P3 Os C2 O2 122(11)
C4 Rh C3 O3 -5.6(3)
P4 Rh C3 O3 81.8(3)
P2 Rh C3 O3 -96.4(3)
C4 Rh C3 Os 178.70(9)
P4 Rh C3 Os -93.86(8)
P2 Rh C3 Os 87.97(8)
C2 Os C3 O3 9.9(4)
C1 Os C3 O3 -162.2(9)
P1 Os C3 O3 100.1(4)
P3 Os C3 O3 -81.5(4)
C2 Os C3 Rh -175.86(11)
C1 Os C3 Rh 12.0(11)
P1 Os C3 Rh -85.71(8)
P3 Os C3 Rh 92.70(8)
C6 N2 C4 N1 0.7(3)
C10 N2 C4 N1 -172.7(3)
C6 N2 C4 Rh 179.7(2)
C10 N2 C4 Rh 6.3(5)
C5 N1 C4 N2 -0.7(3)
C7 N1 C4 N2 176.5(3)
C5 N1 C4 Rh -179.9(2)
C7 N1 C4 Rh -2.7(4)
C3 Rh C4 N2 3.0(3)
P4 Rh C4 N2 -85.9(3)
P2 Rh C4 N2 98.8(3)
C3 Rh C4 N1 -178.1(2)
P4 Rh C4 N1 93.0(2)
P2 Rh C4 N1 -82.3(2)
C4 N1 C5 C6 0.5(4)
C7 N1 C5 C6 -176.7(3)
C4 N1 C5 C8 179.7(3)
C7 N1 C5 C8 2.5(5)
N1 C5 C6 N2 -0.1(4)
C8 C5 C6 N2 -179.2(4)
N1 C5 C6 C9 178.0(3)
C8 C5 C6 C9 -1.1(7)
C4 N2 C6 C5 -0.4(4)
C10 N2 C6 C5 173.3(3)
C4 N2 C6 C9 -178.7(3)
C10 N2 C6 C9 -5.0(5)
C21 P1 C11 C16 130.3(3)
C20 P1 C11 C16 19.9(3)
Os P1 C11 C16 -102.0(3)
C21 P1 C11 C12 -53.0(3)
C20 P1 C11 C12 -163.4(2)
Os P1 C11 C12 74.7(3)
C16 C11 C12 C13 -1.0(5)
P1 C11 C12 C13 -177.8(3)
C11 C12 C13 C14 0.6(6)
C12 C13 C14 C15 -0.6(7)
C13 C14 C15 C16 1.1(8)
C12 C11 C16 C15 1.5(6)
P1 C11 C16 C15 178.1(4)
C14 C15 C16 C11 -1.5(8)
C21 P1 C20 P2 76.90(18)
C11 P1 C20 P2 -175.37(15)
Os P1 C20 P2 -52.77(17)
C31 P2 C20 P1 -78.37(18)
C41 P2 C20 P1 175.88(15)
Rh P2 C20 P1 51.56(17)
C11 P1 C21 C22 135.3(3)
C20 P1 C21 C22 -116.3(3)
Os P1 C21 C22 10.3(3)
C11 P1 C21 C26 -44.3(3)
C20 P1 C21 C26 64.0(3)
Os P1 C21 C26 -169.4(2)
C26 C21 C22 C23 1.1(5)
P1 C21 C22 C23 -178.5(3)
C21 C22 C23 C24 -1.2(5)
C22 C23 C24 C25 1.1(6)
C23 C24 C25 C26 -1.0(7)
C22 C21 C26 C25 -1.0(5)
P1 C21 C26 C25 178.7(3)
C24 C25 C26 C21 1.0(6)
C61 P3 C30 P4 79.02(17)
C51 P3 C30 P4 -173.99(14)
Os P3 C30 P4 -50.41(17)
C71 P4 C30 P3 -76.03(17)
C81 P4 C30 P3 177.01(14)
Rh P4 C30 P3 51.21(16)
C41 P2 C31 C32 -121.3(3)
C20 P2 C31 C32 130.7(3)
Rh P2 C31 C32 6.7(3)
C41 P2 C31 C36 56.4(3)
C20 P2 C31 C36 -51.7(3)
Rh P2 C31 C36 -175.6(2)
C36 C31 C32 C33 -0.7(5)
P2 C31 C32 C33 176.9(3)
C31 C32 C33 C34 1.5(5)
C32 C33 C34 C35 -1.1(6)
C33 C34 C35 C36 -0.1(6)
C34 C35 C36 C31 0.8(6)
C32 C31 C36 C35 -0.4(5)
P2 C31 C36 C35 -178.1(3)
C31 P2 C41 C46 -136.4(3)
C20 P2 C41 C46 -28.2(3)
Rh P2 C41 C46 92.8(3)
C31 P2 C41 C42 46.1(3)
C20 P2 C41 C42 154.4(2)
Rh P2 C41 C42 -84.7(2)
C46 C41 C42 C43 -0.8(5)
P2 C41 C42 C43 176.8(3)
C41 C42 C43 C44 0.1(5)
C42 C43 C44 C45 0.7(6)
C43 C44 C45 C46 -0.9(6)
C42 C41 C46 C45 0.6(5)
P2 C41 C46 C45 -176.8(3)
C44 C45 C46 C41 0.2(6)
C61 P3 C51 C56 103.4(3)
C30 P3 C51 C56 -4.5(3)
Os P3 C51 C56 -127.2(3)
C61 P3 C51 C52 -73.1(3)
C30 P3 C51 C52 179.0(2)
Os P3 C51 C52 56.3(3)
C56 C51 C52 C53 1.7(5)
P3 C51 C52 C53 178.4(3)
C51 C52 C53 C54 -1.2(6)
C52 C53 C54 C55 -0.2(6)
C53 C54 C55 C56 1.1(7)
C52 C51 C56 C55 -0.9(5)
P3 C51 C56 C55 -177.3(3)
C54 C55 C56 C51 -0.5(6)
C30 P3 C61 C62 -118.3(3)
C51 P3 C61 C62 133.2(3)
Os P3 C61 C62 7.1(3)
C30 P3 C61 C66 61.1(3)
C51 P3 C61 C66 -47.4(3)
Os P3 C61 C66 -173.5(2)
C66 C61 C62 C63 2.9(5)
P3 C61 C62 C63 -177.8(3)
C61 C62 C63 C64 -2.9(5)
C62 C63 C64 C65 0.1(6)
C63 C64 C65 C66 2.6(5)
C64 C65 C66 C61 -2.6(5)
C62 C61 C66 C65 -0.2(5)
P3 C61 C66 C65 -179.6(2)
C81 P4 C71 C72 -127.5(2)
C30 P4 C71 C72 124.5(2)
Rh P4 C71 C72 0.4(3)
C81 P4 C71 C76 52.1(3)
C30 P4 C71 C76 -55.9(3)
Rh P4 C71 C76 -180.0(2)
C76 C71 C72 C73 -1.3(5)
P4 C71 C72 C73 178.3(3)
C71 C72 C73 C74 1.0(5)
C72 C73 C74 C75 -0.1(6)
C73 C74 C75 C76 -0.6(6)
C74 C75 C76 C71 0.4(5)
C72 C71 C76 C75 0.6(5)
P4 C71 C76 C75 -179.0(3)
C71 P4 C81 C86 -129.1(3)
C30 P4 C81 C86 -19.5(3)
Rh P4 C81 C86 103.0(3)
C71 P4 C81 C82 53.8(3)
C30 P4 C81 C82 163.5(2)
Rh P4 C81 C82 -74.1(2)
C86 C81 C82 C83 -1.8(5)
P4 C81 C82 C83 175.4(3)
C81 C82 C83 C84 0.5(5)
C82 C83 C84 C85 0.9(6)
C83 C84 C85 C86 -0.9(6)
C82 C81 C86 C85 1.7(5)
P4 C81 C86 C85 -175.3(3)
C84 C85 C86 C81 -0.4(6)
O93 S1 C91 F91 -51.0(5)
O92 S1 C91 F91 71.9(5)
O91 S1 C91 F91 -171.9(5)
O93 S1 C91 F92 67.5(5)
O92 S1 C91 F92 -169.6(4)
O91 S1 C91 F92 -53.4(5)
O93 S1 C91 F93 -175.6(5)
O92 S1 C91 F93 -52.7(5)
O91 S1 C91 F93 63.5(5)
O95 S2A C92A F96A 63.8(7)
O96A S2A C92A F96A -177.5(6)
O94 S2A C92A F96A -62.1(7)
O95 S2A C92A F95 -174.3(5)
O96A S2A C92A F95 -55.6(6)
O94 S2A C92A F95 59.8(6)
O95 S2A C92A F94 -55.2(6)
O96A S2A C92A F94 63.6(6)
O94 S2A C92A F94 179.0(5)
O94 S2B C92B F95 -36.9(10)
O95 S2B C92B F95 179.3(7)
O96B S2B C92B F95 74.2(9)
O94 S2B C92B F94 -176.4(6)
O95 S2B C92B F94 39.8(10)
O96B S2B C92B F94 -65.3(8)
O94 S2B C92B F96B 75.9(9)
O95 S2B C92B F96B -67.9(9)
O96B S2B C92B F96B -173.0(8)

loop_
_platon_squeeze_void_nr
_platon_squeeze_void_average_x
_platon_squeeze_void_average_y
_platon_squeeze_void_average_z
_platon_squeeze_void_volume
_platon_squeeze_void_count_electrons
1 -0.127 0.500 0.627 661.5 102.0
2 0.164 0.610 -0.016 10.3 -0.9
3 0.836 0.390 0.016 11.3 -0.9
